data_9007581
loop_
_publ_author_name
'Khan, A. A.'
'Baur, W. H.'

_publ_section_title
;
 Refinement of the crystal structures of ammonium dihydrogen phosphate and
 ammonium dihydrogen arsenate
 Note: known as ADA
;
_journal_name_full 'Acta Crystallographica, Section B'
_journal_page_first 2721
_journal_page_last 2726
_journal_paper_doi 10.1107/S0567740873007442
_journal_volume 29
_journal_year 1973
_chemical_formula_structural NH4H2AsO4
_chemical_formula_sum 'As H6 N O4'
_space_group_IT_number 122
_symmetry_space_group_name_Hall 'I -4 2bw'
_symmetry_space_group_name_H-M 'I -4 2 d'
_cell_angle_alpha 90
_cell_angle_beta 90
_cell_angle_gamma 90
_cell_length_a 7.6998
_cell_length_b 7.6998
_cell_length_c 7.7158
_cell_formula_units_Z 4
_cell_volume 457.446
_database_code_amcsd 0009494
_exptl_crystal_density_diffrn 2.308
_cod_original_formula_sum 'As N O4 H6'
_cod_database_code 9007581
_amcsd_formula_title NH4H2AsO4

loop_
_space_group_symop_operation_xyz
x,y,z
1/2+x,1/2+y,1/2+z
1/2-y,-x,3/4+z
-y,1/2-x,1/4+z
y,-x,-z
1/2+y,1/2-x,1/2-z
-x,1/2+y,1/4-z
1/2-x,+y,3/4-z
-x,-y,z
1/2-x,1/2-y,1/2+z
1/2+y,x,3/4+z
+y,1/2+x,1/4+z
-y,x,-z
1/2-y,1/2+x,1/2-z
x,1/2-y,1/4-z
1/2+x,-y,3/4-z

loop_
_atom_site_aniso_label
_atom_site_aniso_U_11
_atom_site_aniso_U_22
_atom_site_aniso_U_33
_atom_site_aniso_U_12
_atom_site_aniso_U_13
_atom_site_aniso_U_23
As 0.01712 0.01712 0.02684 0.00000 0.00000 0.00000
N 0.03364 0.03364 0.02684 0.00000 0.00000 0.00000
O 0.02343 0.02643 0.04373 0.00571 -0.00843 -0.01445

loop_
_atom_site_label
_atom_site_fract_x
_atom_site_fract_y
_atom_site_fract_z
_atom_site_occupancy
_atom_site_U_iso_or_equiv
As 0.00000 0.00000 0.00000 1.00000 ?
N 0.00000 0.00000 0.50000 1.00000 ?
O 0.08690 0.15780 0.12330 1.00000 ?
H(n) 0.01400 0.12000 0.56700 1.00000 0.03040
H(o) 0.25000 0.19900 0.12500 0.50000 0.05826

loop_
_cod_related_entry_id
_cod_related_entry_database
_cod_related_entry_code
1 AMCSD 0009494
